data_1570737
loop_
_publ_author_name
'Morteza Najarian, Amin'
'Dinic, Filip'
'Chen, Hao'
'Sabatini, Randy'
'Zheng, Chao'
'Lough, Alan J.'
'Maris, Thierry'
'Saidaminov, Makhsud I.'
'Garcia de Arquer, F. Pelayo'
'Voznyy, Oleksandr'
'Hoogland, Sjoerd'
'Sargent, Edward H.'

_publ_section_title
;
 Homomeric Chains of intermolecular bonds scaffold octahedral germanium
 perovskites
;
_journal_name_full Nature
_journal_page_first 328
_journal_page_last 335
_journal_paper_doi 10.1038/s41586-023-06209-y
_journal_volume 620
_journal_year 2023
_chemical_absolute_configuration ad
_chemical_formula_moiety 'Cs Ge2 I7, 2(C7 H9 Cl N)'
_chemical_formula_sum 'C14 H18 Cl2 Cs Ge2 I7 N2'
_chemical_formula_weight 1451.59
_chemical_name_systematic
;      
catena-[bis((4-chlorophenyl)methanaminium) 
tetrakis(m-iodo)-triodo-cesium-di-germanium]
;
_space_group_crystal_system orthorhombic
_space_group_IT_number 39
_space_group_name_Hall 'A 2 -2b'
_space_group_name_H-M_alt 'A e m 2'
_atom_sites_solution_hydrogens geom
_atom_sites_solution_primary dual
_audit_creation_date 2023-01-26
_audit_creation_method
;
Olex2 1.5
(compiled 2022.04.07 svn.rca3783a0 for OlexSys, GUI svn.r6498)
;
_cell_angle_alpha 90
_cell_angle_beta 90
_cell_angle_gamma 90
_cell_formula_units_Z 4
_cell_length_a 8.4068(3)
_cell_length_b 45.0015(16)
_cell_length_c 8.3314(3)
_cell_measurement_reflns_used 9923
_cell_measurement_temperature 150
_cell_measurement_theta_max 54.032
_cell_measurement_theta_min 4.577
_cell_volume 3151.9(2)
_computing_cell_refinement
;
SAINT (2020) V8.40B; Integration Software for Single Crystal Data.
Bruker AXS Inc., Madison, WI 53719-1173.
;
_computing_data_collection
;
APEX 4 (2022) Bruker AXS Inc., Madison, WI 53719-1173.
;
_computing_data_reduction
;
SAINT (2020) V8.40B; Integration Software for Single Crystal Data.
Bruker AXS Inc., Madison, WI 53719-1173.
;
_computing_molecular_graphics 'Olex2 1.5 (Dolomanov et al., 2009)'
_computing_publication_material 'Olex2 1.5 (Dolomanov et al., 2009)'
_computing_structure_refinement 'XL  (Sheldrick, 2008)'
_computing_structure_solution 'SHELXT 2018/2 (Sheldrick, 2018)'
_diffrn_ambient_temperature 150
_diffrn_detector 'CMOS Area detector'
_diffrn_detector_area_resol_mean 10.42
_diffrn_detector_type 'Bruker CMOS Photon III '
_diffrn_measured_fraction_theta_full 0.995
_diffrn_measured_fraction_theta_max 0.988
_diffrn_measurement_device 'k-geometry diffractometer'
_diffrn_measurement_device_type 'Bruker Venture Metaljet'
_diffrn_measurement_method '\w and \f scans'
_diffrn_radiation_collimation 'Focusing mirrors'
_diffrn_radiation_monochromator 'Helios MX Mirror Optics'
_diffrn_radiation_probe x-ray
_diffrn_radiation_type 'Ga K\a'
_diffrn_radiation_wavelength 1.34139
_diffrn_reflns_av_R_equivalents 0.0524
_diffrn_reflns_av_unetI/netI 0.0382
_diffrn_reflns_Laue_measured_fraction_full 0.995
_diffrn_reflns_Laue_measured_fraction_max 0.988
_diffrn_reflns_limit_h_max 10
_diffrn_reflns_limit_h_min -10
_diffrn_reflns_limit_k_max 54
_diffrn_reflns_limit_k_min -53
_diffrn_reflns_limit_l_max 9
_diffrn_reflns_limit_l_min -9
_diffrn_reflns_number 19745
_diffrn_reflns_point_group_measured_fraction_full 0.981
_diffrn_reflns_point_group_measured_fraction_max 0.970
_diffrn_reflns_theta_full 53.594
_diffrn_reflns_theta_max 54.929
_diffrn_reflns_theta_min 1.708
_diffrn_source 'Metal Jet'
_diffrn_source_current 2.86
_diffrn_source_power 0.19937059999999998
_diffrn_source_target Ga
_diffrn_source_type 'Gallium Liquid Metal Jet Source'
_diffrn_source_voltage 69.71
_exptl_absorpt_coefficient_mu 45.800
_exptl_absorpt_correction_T_max 0.0911
_exptl_absorpt_correction_T_min 0.0179
_exptl_absorpt_correction_type multi-scan
_exptl_absorpt_process_details
;
SADABS-2016/2 (Bruker,2016/2) was used for absorption correction.
wR2(int) was 0.1397 before and 0.0912 after correction.
The Ratio of minimum to maximum transmission is 0.1965.
The \l/2 correction factor is Not present.
;
_exptl_crystal_colour 'clear light brown'
_exptl_crystal_colour_lustre clear
_exptl_crystal_colour_modifier light
_exptl_crystal_colour_primary brown
_exptl_crystal_density_diffrn 3.059
_exptl_crystal_description plate
_exptl_crystal_F_000 2560
_exptl_crystal_size_max 0.14
_exptl_crystal_size_mid 0.06
_exptl_crystal_size_min 0.03
_refine_diff_density_max 1.429
_refine_diff_density_min -1.988
_refine_diff_density_rms 0.372
_refine_ls_abs_structure_details
;
 Refined as an inversion twin.
;
_refine_ls_abs_structure_Flack 0.31(4)
_refine_ls_extinction_coef .
_refine_ls_extinction_method none
_refine_ls_goodness_of_fit_ref 1.120
_refine_ls_hydrogen_treatment constr
_refine_ls_matrix_type full
_refine_ls_number_parameters 132
_refine_ls_number_reflns 2956
_refine_ls_number_restraints 49
_refine_ls_restrained_S_all 1.112
_refine_ls_R_factor_all 0.0700
_refine_ls_R_factor_gt 0.0565
_refine_ls_shift/su_max 0.001
_refine_ls_shift/su_mean 0.000
_refine_ls_structure_factor_coef Fsqd
_refine_ls_weighting_details 'w=1/[\s^2^(Fo^2^)+(0.0691P)^2^+104.2646P] where P=(Fo^2^+2Fc^2^)/3'
_refine_ls_weighting_scheme calc
_refine_ls_wR_factor_gt 0.1494
_refine_ls_wR_factor_ref 0.1603
_reflns_Friedel_coverage 0.819
_reflns_Friedel_fraction_full 0.965
_reflns_Friedel_fraction_max 0.949
_reflns_number_gt 2520
_reflns_number_total 2956
_reflns_threshold_expression 'I > 2\s(I)'
_cod_data_source_file 13-Cs_4Cl-PMA_2Ge2I7.cif
_cod_data_source_block sarg141
_cod_original_sg_symbol_Hall 'A 2 -2c'
_cod_original_sg_symbol_H-M 'A b m 2'
_cod_database_code 1570737

loop_
_space_group_symop_id
_space_group_symop_operation_xyz
1 'x, y, z'
2 '-x, -y, z'
3 'x, -y+1/2, z'
4 '-x, y+1/2, z'
5 'x, y+1/2, z+1/2'
6 '-x, -y+1/2, z+1/2'
7 'x, -y+1, z+1/2'
8 '-x, y+1, z+1/2'

loop_
_atom_site_label
_atom_site_type_symbol
_atom_site_fract_x
_atom_site_fract_y
_atom_site_fract_z
_atom_site_U_iso_or_equiv
_atom_site_adp_type
_atom_site_occupancy
_atom_site_site_symmetry_order
_atom_site_calc_flag
_atom_site_refinement_flags_posn
_atom_site_refinement_flags_adp
_atom_site_refinement_flags_occupancy
_atom_site_disorder_assembly
_atom_site_disorder_group
I1 I 0.0158(2) 0.67686(4) 0.5577(2) 0.0493(5) Uani 1 1 d . . . . .
Ge1 Ge 0.2511(4) 0.68252(6) 0.2935(6) 0.0582(9) Uani 1 1 d . . . . .
I3 I 0.5064(2) 0.69034(3) 0.5349(2) 0.0485(4) Uani 1 1 d . . . . .
I4 I 0.29572(19) 0.61859(3) 0.2797(3) 0.0493(5) Uani 1 1 d . . . . .
Cs1 Cs -0.2488(3) 0.750000 0.2847(5) 0.0562(6) Uani 1 2 d S T P . .
I2 I 0.2083(3) 0.750000 0.2908(4) 0.0495(6) Uani 1 2 d S T P . .
C1 C 0.795(3) 0.6010(6) 0.247(4) 0.058(3) Uani 1 1 d . U . . .
H1A H 0.740075 0.595512 0.149087 0.070 Uiso 1 1 calc R U . . .
H1B H 0.906668 0.604068 0.222418 0.070 Uiso 1 1 calc R U . . .
N1 N 0.724(2) 0.6289(5) 0.318(3) 0.042(5) Uani 1 1 d . U . . .
H1C H 0.702075 0.641724 0.239027 0.051 Uiso 1 1 calc R U . . .
H1D H 0.792248 0.637092 0.385744 0.051 Uiso 1 1 calc R U . . .
H1E H 0.634170 0.624379 0.369251 0.051 Uiso 1 1 calc R U . . .
Cl1 Cl 0.7500(10) 0.50685(17) 0.7553(13) 0.080(3) Uani 1 1 d . . . . .
C2 C 0.776(3) 0.5772(6) 0.371(4) 0.058(3) Uani 1 1 d . U . . .
C3 C 0.632(4) 0.5639(6) 0.410(4) 0.058(3) Uani 1 1 d . U . . .
H3 H 0.538760 0.568792 0.356593 0.069 Uiso 1 1 calc R U . . .
C4 C 0.635(4) 0.5435(6) 0.528(4) 0.058(3) Uani 1 1 d . U . . .
H4 H 0.536744 0.535818 0.557958 0.070 Uiso 1 1 calc R U . . .
C5 C 0.760(3) 0.5332(6) 0.606(4) 0.058(3) Uani 1 1 d . U . . .
C6 C 0.900(4) 0.5450(6) 0.567(4) 0.059(3) Uani 1 1 d . U . . .
H6 H 0.991813 0.538724 0.620225 0.070 Uiso 1 1 calc R U . . .
C7 C 0.912(4) 0.5672(6) 0.447(4) 0.058(3) Uani 1 1 d . U . . .
H7 H 1.010751 0.574915 0.418689 0.070 Uiso 1 1 calc R U . . .

loop_
_atom_site_aniso_label
_atom_site_aniso_U_11
_atom_site_aniso_U_22
_atom_site_aniso_U_33
_atom_site_aniso_U_23
_atom_site_aniso_U_13
_atom_site_aniso_U_12
I1 0.0391(8) 0.0626(9) 0.0462(11) 0.0012(9) 0.0054(10) 0.0015(9)
Ge1 0.088(2) 0.0503(15) 0.0364(19) -0.0005(17) -0.0018(16) 0.0089(14)
I3 0.0429(8) 0.0577(9) 0.0451(10) -0.0014(10) -0.0078(8) 0.0036(9)
I4 0.0538(10) 0.0424(7) 0.0517(10) 0.0004(10) 0.0043(12) 0.0023(7)
Cs1 0.0518(12) 0.0552(11) 0.0616(16) 0.000 0.0033(16) 0.000
I2 0.0539(13) 0.0385(10) 0.0560(15) 0.000 -0.0091(19) 0.000
C1 0.057(7) 0.047(6) 0.070(8) -0.003(6) 0.014(6) 0.000(6)
N1 0.027(9) 0.072(12) 0.028(12) -0.002(9) 0.011(8) -0.012(9)
Cl1 0.089(6) 0.069(4) 0.083(8) 0.028(5) 0.005(6) 0.004(4)
C2 0.057(6) 0.046(6) 0.070(8) -0.003(5) 0.014(6) 0.001(5)
C3 0.057(6) 0.046(6) 0.070(8) -0.003(5) 0.014(6) 0.001(5)
C4 0.057(6) 0.047(6) 0.071(8) -0.003(5) 0.014(6) 0.001(5)
C5 0.058(6) 0.047(6) 0.071(8) -0.004(5) 0.014(6) 0.001(5)
C6 0.058(6) 0.047(6) 0.071(8) -0.004(5) 0.013(6) 0.001(5)
C7 0.058(6) 0.047(6) 0.071(8) -0.004(5) 0.013(6) 0.001(5)

loop_
_atom_type_symbol
_atom_type_description
_atom_type_scat_dispersion_real
_atom_type_scat_dispersion_imag
_atom_type_scat_source
C C 0.0137 0.0067 'International Tables Vol C Tables 4.2.6.8 and 6.1.1.4'
H H 0.0000 0.0000 'International Tables Vol C Tables 4.2.6.8 and 6.1.1.4'
Cl Cl 0.3281 0.5435 'International Tables Vol C Tables 4.2.6.8 and 6.1.1.4'
Cs Cs -0.1739 6.3004 'International Tables Vol C Tables 4.2.6.8 and 6.1.1.4'
Ge Ge -1.5187 0.6907 'International Tables Vol C Tables 4.2.6.8 and 6.1.1.4'
I I 0.0030 5.4350 'International Tables Vol C Tables 4.2.6.8 and 6.1.1.4'
N N 0.0241 0.0134 'International Tables Vol C Tables 4.2.6.8 and 6.1.1.4'

loop_
_geom_angle_atom_site_label_1
_geom_angle_atom_site_label_2
_geom_angle_atom_site_label_3
_geom_angle
_geom_angle_site_symmetry_1
_geom_angle_site_symmetry_3
Ge1 I1 Ge1 168.06(14) . 8_545
Ge1 I1 Cs1 89.29(9) 8_545 6_565
Ge1 I1 Cs1 87.51(11) . 6_565
I1 Ge1 I1 88.84(10) . 8_544
I1 Ge1 I3 177.65(16) . 8_644
I3 Ge1 I1 89.41(16) . .
I3 Ge1 I1 92.76(16) 8_644 8_544
I3 Ge1 I1 177.27(16) . 8_544
I3 Ge1 I3 88.93(10) . 8_644
I4 Ge1 I1 89.23(12) . 8_544
I4 Ge1 I1 91.74(11) . .
I4 Ge1 I3 92.92(11) . .
I4 Ge1 I3 90.01(11) . 8_644
Ge1 I3 Ge1 165.98(13) . 8_645
Ge1 I3 Cs1 95.99(10) 8_645 1_655
Ge1 I3 Cs1 94.16(10) 8_645 6_565
Ge1 I3 Cs1 95.71(10) . 1_655
Ge1 I3 Cs1 92.33(11) . 6_565
Cs1 I3 Cs1 95.69(5) 1_655 6_565
I1 Cs1 I1 100.79(8) 8_544 6_564
I3 Cs1 I1 122.08(10) 8_544 6_564
I3 Cs1 I1 87.09(3) 3_465 6_564
I3 Cs1 I1 122.08(10) 6_564 8_544
I3 Cs1 I1 60.28(5) 6_564 6_564
I3 Cs1 I1 172.06(8) 1_455 6_564
I3 Cs1 I1 87.08(3) 1_455 8_544
I3 Cs1 I1 60.28(5) 8_544 8_544
I3 Cs1 I1 172.06(8) 3_465 8_544
I3 Cs1 I3 116.29(6) 1_455 6_564
I3 Cs1 I3 62.76(3) 3_465 6_564
I3 Cs1 I3 62.76(3) 1_455 8_544
I3 Cs1 I3 83.58(8) 8_544 6_564
I3 Cs1 I3 85.02(8) 3_465 1_455
I3 Cs1 I3 116.29(6) 3_465 8_544
I3 Cs1 I2 61.92(6) 6_564 6_564
I3 Cs1 I2 123.94(6) 6_564 6_565
I3 Cs1 I2 61.92(6) 8_544 6_564
I3 Cs1 I2 61.24(6) 3_465 6_565
I3 Cs1 I2 124.43(7) 3_465 6_564
I3 Cs1 I2 61.24(6) 1_455 6_565
I3 Cs1 I2 123.94(6) 8_544 6_565
I3 Cs1 I2 124.43(7) 1_455 6_564
I2 Cs1 I1 61.37(6) 6_564 8_544
I2 Cs1 I1 63.08(5) . 8_544
I2 Cs1 I1 113.86(6) 6_565 6_564
I2 Cs1 I1 113.86(6) 6_565 8_544
I2 Cs1 I1 63.08(5) . 6_564
I2 Cs1 I1 61.37(6) 6_564 6_564
I2 Cs1 I3 122.97(8) . 6_564
I2 Cs1 I3 120.74(8) . 3_465
I2 Cs1 I3 122.97(8) . 8_544
I2 Cs1 I3 120.74(8) . 1_455
I2 Cs1 I2 84.63(9) . 6_565
I2 Cs1 I2 86.03(9) . 6_564
I2 Cs1 I2 170.66(9) 6_564 6_565
Cs1 I2 Cs1 93.86(10) . 6_564
Cs1 I2 Cs1 170.66(9) 6_565 6_564
Cs1 I2 Cs1 95.48(11) . 6_565
H1A C1 H1B 108.6 . .
N1 C1 H1A 110.4 . .
N1 C1 H1B 110.4 . .
C2 C1 H1A 110.4 . .
C2 C1 H1B 110.4 . .
C2 C1 N1 107(2) . .
C1 N1 H1C 109.5 . .
C1 N1 H1D 109.5 . .
C1 N1 H1E 109.5 . .
H1C N1 H1D 109.5 . .
H1C N1 H1E 109.5 . .
H1D N1 H1E 109.5 . .
C3 C2 C1 124(3) . .
C7 C2 C1 118(3) . .
C7 C2 C3 118(3) . .
C2 C3 H3 121.6 . .
C4 C3 C2 117(3) . .
C4 C3 H3 121.6 . .
C3 C4 H4 116.1 . .
C5 C4 C3 128(3) . .
C5 C4 H4 116.1 . .
C4 C5 Cl1 124(2) . .
C4 C5 C6 116(3) . .
C6 C5 Cl1 120(3) . .
C5 C6 H6 119.6 . .
C5 C6 C7 121(3) . .
C7 C6 H6 119.6 . .
C2 C7 C6 120(3) . .
C2 C7 H7 120.1 . .
C6 C7 H7 120.1 . .

loop_
_geom_bond_atom_site_label_1
_geom_bond_atom_site_label_2
_geom_bond_distance
_geom_bond_site_symmetry_2
I1 Ge1 2.971(5) .
I1 Ge1 2.993(5) 8_545
I1 Cs1 4.272(3) 6_565
Ge1 I3 2.962(5) .
Ge1 I3 2.987(5) 8_644
Ge1 I4 2.904(3) .
I3 Cs1 4.029(3) 6_565
I3 Cs1 3.973(3) 1_655
Cs1 I2 4.129(6) 6_564
Cs1 I2 4.230(6) 6_565
Cs1 I2 3.843(3) .
C1 H1A 0.9700 .
C1 H1B 0.9700 .
C1 N1 1.51(3) .
C1 C2 1.50(4) .
N1 H1C 0.8900 .
N1 H1D 0.8900 .
N1 H1E 0.8900 .
Cl1 C5 1.72(3) .
C2 C3 1.39(4) .
C2 C7 1.38(4) .
C3 H3 0.9300 .
C3 C4 1.34(4) .
C4 H4 0.9300 .
C4 C5 1.32(4) .
C5 C6 1.33(4) .
C6 H6 0.9300 .
C6 C7 1.42(4) .
C7 H7 0.9300 .

loop_
_geom_torsion_atom_site_label_1
_geom_torsion_atom_site_label_2
_geom_torsion_atom_site_label_3
_geom_torsion_atom_site_label_4
_geom_torsion
_geom_torsion_site_symmetry_1
_geom_torsion_site_symmetry_2
_geom_torsion_site_symmetry_3
_geom_torsion_site_symmetry_4
C1 C2 C3 C4 -178(3) . . . .
C1 C2 C7 C6 179(3) . . . .
N1 C1 C2 C3 73(4) . . . .
N1 C1 C2 C7 -110(3) . . . .
Cl1 C5 C6 C7 -179(2) . . . .
C2 C3 C4 C5 -5(5) . . . .
C3 C2 C7 C6 -4(5) . . . .
C3 C4 C5 Cl1 -180(3) . . . .
C3 C4 C5 C6 3(5) . . . .
C4 C5 C6 C7 -1(4) . . . .
C5 C6 C7 C2 2(5) . . . .
C7 C2 C3 C4 5(4) . . . .

loop_
_twin_individual_id
_twin_individual_mass_fraction_refined
1 0.69(4)
2 0.31(4)
